data_7041003
loop_
_publ_author_name
'Ponou, Sim\'eon'
'Lidin, Sven'

_publ_section_title
;
 Exo-bonded six-membered heterocycle in the crystal structures of
 RE7Co2Ge4 (RE = La-Nd).
;
_journal_issue 46
_journal_name_full 'Dalton transactions (Cambridge, England : 2003)'
_journal_page_first 18522
_journal_page_last 18531
_journal_paper_doi 10.1039/c6dt03302d
_journal_volume 45
_journal_year 2016
_chemical_formula_sum 'Co2 Ge4 La7'
_chemical_formula_weight 1380.59
_space_group_crystal_system monoclinic
_space_group_IT_number 14
_space_group_name_Hall '-P 2ybc'
_space_group_name_H-M_alt 'P 1 21/c 1'
_symmetry_space_group_name_Hall '-P 2ybc'
_symmetry_space_group_name_H-M 'P 1 21/c 1'
_audit_creation_method SHELXL-2014/7
_audit_update_record
;
2016-08-03 deposited with the CCDC.
2016-10-24 downloaded from the CCDC.
;
_cell_angle_alpha 90
_cell_angle_beta 109.680(2)
_cell_angle_gamma 90
_cell_formula_units_Z 4
_cell_length_a 9.4109(2)
_cell_length_b 12.5208(4)
_cell_length_c 12.5096(3)
_cell_measurement_temperature 293(2)
_cell_volume 1387.93(7)
_computing_structure_refinement 'SHELXL-2014/7 (Sheldrick, 2014)'
_diffrn_ambient_temperature 293(2)
_diffrn_measured_fraction_theta_full 0.998
_diffrn_measured_fraction_theta_max 0.990
_diffrn_radiation_type MoK\a
_diffrn_radiation_wavelength 0.71069
_diffrn_reflns_av_R_equivalents 0.0759
_diffrn_reflns_av_unetI/netI 0.0415
_diffrn_reflns_Laue_measured_fraction_full 0.998
_diffrn_reflns_Laue_measured_fraction_max 0.990
_diffrn_reflns_limit_h_max 13
_diffrn_reflns_limit_h_min -13
_diffrn_reflns_limit_k_max 17
_diffrn_reflns_limit_k_min -17
_diffrn_reflns_limit_l_max 17
_diffrn_reflns_limit_l_min -17
_diffrn_reflns_number 24102
_diffrn_reflns_point_group_measured_fraction_full 0.998
_diffrn_reflns_point_group_measured_fraction_max 0.990
_diffrn_reflns_theta_full 25.240
_diffrn_reflns_theta_max 30.332
_diffrn_reflns_theta_min 2.816
_exptl_absorpt_coefficient_mu 31.800
_exptl_crystal_density_diffrn 6.607
_exptl_crystal_F_000 2324
_refine_diff_density_max 5.045
_refine_diff_density_min -2.669
_refine_diff_density_rms 0.674
_refine_ls_extinction_coef 0.00147(7)
_refine_ls_extinction_expression Fc^*^=kFc[1+0.001xFc^2^\l^3^/sin(2\q)]^-1/4^
_refine_ls_extinction_method 'SHELXL-2014/7 (Sheldrick 2014'
_refine_ls_goodness_of_fit_ref 0.879
_refine_ls_hydrogen_treatment undef
_refine_ls_matrix_type full
_refine_ls_number_parameters 119
_refine_ls_number_reflns 4128
_refine_ls_number_restraints 0
_refine_ls_restrained_S_all 0.879
_refine_ls_R_factor_all 0.0502
_refine_ls_R_factor_gt 0.0409
_refine_ls_shift/su_max 0.001
_refine_ls_shift/su_mean 0.000
_refine_ls_structure_factor_coef Fsqd
_refine_ls_weighting_details 'w=1/[\s^2^(Fo^2^)+(0.0677P)^2^] where P=(Fo^2^+2Fc^2^)/3'
_refine_ls_weighting_scheme calc
_refine_ls_wR_factor_gt 0.0967
_refine_ls_wR_factor_ref 0.0989
_reflns_Friedel_coverage 0.000
_reflns_number_gt 3107
_reflns_number_total 4128
_reflns_threshold_expression 'I > 2\s(I)'
_cod_data_source_file c6dt03302d1.cif
_cod_data_source_block shelx
_cod_depositor_comments 'Adding full bibliography for 7041002--7041005.cif.'
_cod_original_cell_volume 1387.93(6)
_cod_database_code 7041003
_shelx_shelxl_version_number 2014/7
_shelx_space_group_comment
;
The symmetry employed for this shelxl refinement is uniquely defined
by the following loop, which should always be used as a source of
symmetry information in preference to the above space-group names.
They are only intended as comments.
;

loop_
_space_group_symop_operation_xyz
'x, y, z'
'-x, y+1/2, -z+1/2'
'-x, -y, -z'
'x, -y-1/2, z-1/2'

loop_
_atom_site_label
_atom_site_type_symbol
_atom_site_fract_x
_atom_site_fract_y
_atom_site_fract_z
_atom_site_U_iso_or_equiv
_atom_site_adp_type
_atom_site_occupancy
_atom_site_site_symmetry_order
_atom_site_calc_flag
La1 La 0.00232(5) 0.61664(3) 0.33979(4) 0.01780(11) Uani 1 1 d
La2 La 0.00205(5) 0.39809(3) 0.10208(4) 0.01615(11) Uani 1 1 d
La3 La -0.00029(5) 0.33878(4) 0.38254(4) 0.01777(11) Uani 1 1 d
La4 La 0.64307(5) 0.49675(3) 0.16241(4) 0.01599(11) Uani 1 1 d
La5 La 0.36203(5) 0.24669(3) 0.09390(4) 0.01594(11) Uani 1 1 d
La6 La 0.63700(5) 0.25130(3) 0.41245(4) 0.01613(11) Uani 1 1 d
La7 La 0.36813(5) 0.49684(3) 0.34522(4) 0.01664(11) Uani 1 1 d
Ge1 Ge 0.25352(10) -0.00002(6) 0.06313(7) 0.01664(17) Uani 1 1 d
Ge2 Ge 0.29454(10) 0.50025(7) 0.07429(8) 0.01737(17) Uani 1 1 d
Ge3 Ge 0.72394(11) 0.24807(6) 0.18159(7) 0.01718(18) Uani 1 1 d
Ge4 Ge 0.27313(11) 0.25005(6) 0.31827(7) 0.01692(17) Uani 1 1 d
Co1 Co 0.13694(14) 0.61904(9) 0.15558(10) 0.0208(2) Uani 1 1 d
Co2 Co 0.13393(14) 0.12109(9) 0.41413(10) 0.0207(2) Uani 1 1 d

loop_
_atom_site_aniso_label
_atom_site_aniso_U_11
_atom_site_aniso_U_22
_atom_site_aniso_U_33
_atom_site_aniso_U_23
_atom_site_aniso_U_13
_atom_site_aniso_U_12
La1 0.0184(2) 0.0175(2) 0.0182(2) -0.00012(15) 0.00703(16) 0.00013(15)
La2 0.0178(2) 0.0153(2) 0.0162(2) 0.00054(14) 0.00694(16) 0.00008(13)
La3 0.0183(2) 0.0178(2) 0.01806(19) 0.00012(15) 0.00725(16) 0.00011(14)
La4 0.0163(2) 0.0160(2) 0.0164(2) 0.00026(14) 0.00643(17) -0.00003(14)
La5 0.0157(2) 0.0166(2) 0.0163(2) 0.00008(14) 0.00626(17) -0.00009(13)
La6 0.0160(2) 0.0168(2) 0.0160(2) -0.00042(15) 0.00589(17) -0.00004(13)
La7 0.0172(2) 0.0164(2) 0.0170(2) 0.00019(14) 0.00671(17) -0.00033(14)
Ge1 0.0177(4) 0.0167(4) 0.0160(3) 0.0001(3) 0.0063(3) -0.0001(3)
Ge2 0.0172(4) 0.0180(4) 0.0175(4) -0.0004(3) 0.0067(3) 0.0004(3)
Ge3 0.0182(4) 0.0172(4) 0.0162(4) 0.0003(3) 0.0058(3) 0.0014(3)
Ge4 0.0180(4) 0.0168(4) 0.0173(4) -0.0008(3) 0.0077(3) -0.0011(3)
Co1 0.0254(6) 0.0187(5) 0.0205(5) -0.0029(4) 0.0105(4) -0.0002(4)
Co2 0.0250(6) 0.0185(5) 0.0199(5) 0.0029(4) 0.0095(4) 0.0010(4)

loop_
_atom_type_symbol
_atom_type_description
_atom_type_scat_dispersion_real
_atom_type_scat_dispersion_imag
_atom_type_scat_source
Co Co 0.3494 0.9721 'International Tables Vol C Tables 4.2.6.8 and 6.1.1.4'
Ge Ge 0.1547 1.8001 'International Tables Vol C Tables 4.2.6.8 and 6.1.1.4'
La La -0.2871 2.4523 'International Tables Vol C Tables 4.2.6.8 and 6.1.1.4'

loop_
_geom_angle_atom_site_label_1
_geom_angle_atom_site_label_2
_geom_angle_atom_site_label_3
_geom_angle
_geom_angle_site_symmetry_1
_geom_angle_site_symmetry_3
Co1 La1 Co2 47.34(3) . 2
Co1 La1 Ge3 49.83(3) . 2_655
Co2 La1 Ge3 88.31(3) 2 2_655
Co1 La1 Ge4 89.06(3) . 2
Co2 La1 Ge4 50.12(3) 2 2
Ge3 La1 Ge4 101.15(3) 2_655 2
Co1 La1 Ge1 106.66(3) . 4_566
Co2 La1 Ge1 145.76(3) 2 4_566
Ge3 La1 Ge1 86.00(3) 2_655 4_566
Ge4 La1 Ge1 163.56(2) 2 4_566
Co1 La1 Ge1 145.45(3) . 2
Co2 La1 Ge1 106.68(3) 2 2
Ge3 La1 Ge1 164.22(2) 2_655 2
Ge4 La1 Ge1 85.39(2) 2 2
Ge1 La1 Ge1 84.21(3) 4_566 2
Co1 La1 La3 98.85(3) . .
Co2 La1 La3 99.02(3) 2 .
Ge3 La1 La3 125.31(2) 2_655 .
Ge4 La1 La3 124.86(2) 2 .
Ge1 La1 La3 58.558(18) 4_566 .
Ge1 La1 La3 58.336(17) 2 .
Co1 La1 La3 154.85(3) . 3_566
Co2 La1 La3 153.98(3) 2 3_566
Ge3 La1 La3 106.11(2) 2_655 3_566
Ge4 La1 La3 104.93(2) 2 3_566
Ge1 La1 La3 58.684(18) 4_566 3_566
Ge1 La1 La3 58.147(18) 2 3_566
La3 La1 La3 90.238(13) . 3_566
Co1 La1 La2 100.54(3) . 2
Co2 La1 La2 99.54(3) 2 2
Ge3 La1 La2 64.551(18) 2_655 2
Ge4 La1 La2 62.995(19) 2 2
Ge1 La1 La2 108.24(2) 4_566 2
Ge1 La1 La2 107.040(19) 2 2
La3 La1 La2 159.230(17) . 2
La3 La1 La2 69.012(13) 3_566 2
Co1 La1 La4 94.66(3) . 1_455
Co2 La1 La4 52.48(2) 2 1_455
Ge3 La1 La4 140.78(2) 2_655 1_455
Ge4 La1 La4 56.261(19) 2 1_455
Ge1 La1 La4 125.14(2) 4_566 1_455
Ge1 La1 La4 54.438(18) 2 1_455
La3 La1 La4 68.701(13) . 1_455
La3 La1 La4 110.482(15) 3_566 1_455
La2 La1 La4 116.748(16) 2 1_455
Co1 La1 La7 52.33(3) . .
Co2 La1 La7 95.13(3) 2 .
Ge3 La1 La7 55.595(19) 2_655 .
Ge4 La1 La7 141.38(2) 2 .
Ge1 La1 La7 54.463(18) 4_566 .
Ge1 La1 La7 125.80(2) 2 .
La3 La1 La7 69.753(13) . .
La3 La1 La7 110.890(16) 3_566 .
La2 La1 La7 117.546(16) 2 .
La4 La1 La7 120.063(15) 1_455 .
Co1 La1 La3 49.27(2) . 2
Co2 La1 La3 48.60(2) 2 2
Ge3 La1 La3 51.530(19) 2_655 2
Ge4 La1 La3 51.305(18) 2 2
Ge1 La1 La3 137.52(2) 4_566 2
Ge1 La1 La3 136.69(2) 2 2
La3 La1 La3 143.934(14) . 2
La3 La1 La3 125.818(12) 3_566 2
La2 La1 La3 56.807(12) 2 2
La4 La1 La3 94.440(15) 1_455 2
La7 La1 La3 94.698(14) . 2
Co2 La2 Co1 89.60(3) 4_565 .
Co2 La2 Co2 107.14(3) 4_565 2
Co1 La2 Co2 46.56(3) . 2
Co2 La2 Co1 46.62(3) 4_565 3_565
Co1 La2 Co1 107.27(3) . 3_565
Co2 La2 Co1 88.46(3) 2 3_565
Co2 La2 Ge2 48.98(3) 4_565 .
Co1 La2 Ge2 48.50(3) . .
Co2 La2 Ge2 89.06(3) 2 .
Co1 La2 Ge2 89.52(3) 3_565 .
Co2 La2 Ge2 89.23(3) 4_565 3_565
Co1 La2 Ge2 89.56(3) . 3_565
Co2 La2 Ge2 48.50(3) 2 3_565
Co1 La2 Ge2 48.07(3) 3_565 3_565
Ge2 La2 Ge2 110.79(2) . 3_565
Co2 La2 Ge4 99.99(3) 4_565 .
Co1 La2 Ge4 99.71(3) . .
Co2 La2 Ge4 134.93(3) 2 .
Co1 La2 Ge4 135.27(3) 3_565 .
Ge2 La2 Ge4 82.30(2) . .
Ge2 La2 Ge4 166.90(2) 3_565 .
Co2 La2 La3 152.17(3) 4_565 .
Co1 La2 La3 96.50(2) . .
Co2 La2 La3 96.53(2) 2 .
Co1 La2 La3 151.12(3) 3_565 .
Ge2 La2 La3 118.89(2) . .
Ge2 La2 La3 117.85(2) 3_565 .
Ge4 La2 La3 52.237(17) . .
Co2 La2 La1 96.62(2) 4_565 2_545
Co1 La2 La1 152.03(3) . 2_545
Co2 La2 La1 151.20(3) 2 2_545
Co1 La2 La1 96.58(2) 3_565 2_545
Ge2 La2 La1 119.21(2) . 2_545
Ge2 La2 La1 117.67(2) 3_565 2_545
Ge4 La2 La1 52.379(16) . 2_545
La3 La2 La1 66.197(13) . 2_545
Co2 La2 La2 54.01(2) 4_565 3_565
Co1 La2 La2 53.99(2) . 3_565
Co2 La2 La2 53.13(2) 2 3_565
Co1 La2 La2 53.29(2) 3_565 3_565
Ge2 La2 La2 55.71(2) . 3_565
Ge2 La2 La2 55.08(2) 3_565 3_565
Ge4 La2 La2 138.02(2) . 3_565
La3 La2 La2 146.79(2) . 3_565
La1 La2 La2 146.98(2) 2_545 3_565
Co2 La2 La4 141.87(3) 4_565 1_455
Co1 La2 La4 89.65(2) . 1_455
Co2 La2 La4 49.59(2) 2 1_455
Co1 La2 La4 97.79(3) 3_565 1_455
Ge2 La2 La4 137.42(2) . 1_455
Ge2 La2 La4 52.642(18) 3_565 1_455
Ge4 La2 La4 117.686(19) . 1_455
La3 La2 La4 65.557(12) . 1_455
La1 La2 La4 101.609(14) 2_545 1_455
La2 La2 La4 96.294(17) 3_565 1_455
Co2 La2 La5 49.74(2) 4_565 .
Co1 La2 La5 98.42(3) . .
Co2 La2 La5 142.13(3) 2 .
Co1 La2 La5 90.30(2) 3_565 .
Ge2 La2 La5 53.071(18) . .
Ge2 La2 La5 137.76(2) 3_565 .
Ge4 La2 La5 50.275(16) . .
La3 La2 La5 102.440(15) . .
La1 La2 La5 66.428(12) 2_545 .
La2 La2 La5 97.317(17) 3_565 .
La4 La2 La5 166.390(15) 1_455 .
Co2 La3 Co1 47.33(3) . 2_545
Co2 La3 Ge4 50.42(3) . .
Co1 La3 Ge4 88.81(3) 2_545 .
Co2 La3 Ge3 88.54(3) . 1_455
Co1 La3 Ge3 49.52(3) 2_545 1_455
Ge4 La3 Ge3 101.15(3) . 1_455
Co2 La3 Ge1 106.73(3) . 4_566
Co1 La3 Ge1 145.82(3) 2_545 4_566
Ge4 La3 Ge1 85.78(3) . 4_566
Ge3 La3 Ge1 164.08(3) 1_455 4_566
Co2 La3 Ge1 145.23(3) . 2
Co1 La3 Ge1 106.67(3) 2_545 2
Ge4 La3 Ge1 163.77(3) . 2
Ge3 La3 Ge1 85.89(2) 1_455 2
Ge1 La3 Ge1 83.97(3) 4_566 2
Co2 La3 La1 154.33(3) . .
Co1 La3 La1 154.77(3) 2_545 .
Ge4 La3 La1 105.19(2) . .
Ge3 La3 La1 106.30(2) 1_455 .
Ge1 La3 La1 57.847(18) 4_566 .
Ge1 La3 La1 58.620(18) 2 .
Co2 La3 La1 99.04(3) . 3_566
Co1 La3 La1 99.05(2) 2_545 3_566
Ge4 La3 La1 125.75(2) . 3_566
Ge3 La3 La1 124.50(2) 1_455 3_566
Ge1 La3 La1 58.658(18) 4_566 3_566
Ge1 La3 La1 57.745(18) 2 3_566
La1 La3 La1 89.762(13) . 3_566
Co2 La3 La2 100.20(2) . .
Co1 La3 La2 100.21(3) 2_545 .
Ge4 La3 La2 63.190(19) . .
Ge3 La3 La2 64.548(19) 1_455 .
Ge1 La3 La2 107.22(2) 4_566 .
Ge1 La3 La2 108.12(2) 2 .
La1 La3 La2 69.200(13) . .
La1 La3 La2 158.962(17) 3_566 .
Co2 La3 La5 52.56(3) . 4_566
Co1 La3 La5 95.20(3) 2_545 4_566
Ge4 La3 La5 56.234(19) . 4_566
Ge3 La3 La5 141.10(2) 1_455 4_566
Ge1 La3 La5 54.334(18) 4_566 4_566
Ge1 La3 La5 125.07(2) 2 4_566
La1 La3 La5 110.026(16) . 4_566
La1 La3 La5 69.579(14) 3_566 4_566
La2 La3 La5 116.762(16) . 4_566
Co2 La3 La6 94.57(3) . 1_455
Co1 La3 La6 52.32(2) 2_545 1_455
Ge4 La3 La6 141.13(2) . 1_455
Ge3 La3 La6 55.795(19) 1_455 1_455
Ge1 La3 La6 125.36(2) 4_566 1_455
Ge1 La3 La6 54.541(17) 2 1_455
La1 La3 La6 111.075(15) . 1_455
La1 La3 La6 68.778(13) 3_566 1_455
La2 La3 La6 117.796(17) . 1_455
La5 La3 La6 119.916(15) 4_566 1_455
Co2 La3 La1 49.14(2) . 2_545
Co1 La3 La1 48.70(2) 2_545 2_545
Ge4 La3 La1 51.567(18) . 2_545
Ge3 La3 La1 51.274(18) 1_455 2_545
Ge1 La3 La1 137.35(2) 4_566 2_545
Ge1 La3 La1 137.16(2) 2 2_545
La1 La3 La1 126.196(12) . 2_545
La1 La3 La1 144.040(14) 3_566 2_545
La2 La3 La1 56.996(12) . 2_545
La5 La3 La1 94.859(14) 4_566 2_545
La6 La3 La1 94.406(14) 1_455 2_545
Co2 La4 Ge2 130.40(3) 2_655 .
Co2 La4 Ge3 110.68(3) 2_655 .
Ge2 La4 Ge3 103.77(3) . .
Co2 La4 Ge2 48.51(3) 2_655 3_665
Ge2 La4 Ge2 99.96(2) . 3_665
Ge3 La4 Ge2 88.15(2) . 3_665
Co2 La4 Ge1 109.71(3) 2_655 2_655
Ge2 La4 Ge1 106.39(3) . 2_655
Ge3 La4 Ge1 87.34(2) . 2_655
Ge2 La4 Ge1 153.60(3) 3_665 2_655
Co2 La4 Ge4 49.01(3) 2_655 2_655
Ge2 La4 Ge4 102.37(3) . 2_655
Ge3 La4 Ge4 153.85(3) . 2_655
Ge2 La4 Ge4 86.68(2) 3_665 2_655
Ge1 La4 Ge4 86.01(2) 2_655 2_655
Co2 La4 La1 52.05(2) 2_655 1_655
Ge2 La4 La1 149.16(2) . 1_655
Ge3 La4 La1 101.82(2) . 1_655
Ge2 La4 La1 97.77(2) 3_665 1_655
Ge1 La4 La1 57.912(19) 2_655 1_655
Ge4 La4 La1 53.705(19) 2_655 1_655
Co2 La4 La2 50.34(2) 2_655 1_655
Ge2 La4 La2 145.08(2) . 1_655
Ge3 La4 La2 60.407(19) . 1_655
Ge2 La4 La2 52.083(18) 3_665 1_655
Ge1 La4 La2 103.79(2) 2_655 1_655
Ge4 La4 La2 96.82(2) 2_655 1_655
La1 La4 La2 64.310(12) 1_655 1_655
Co2 La4 La7 146.81(3) 2_655 .
Ge2 La4 La7 52.317(19) . .
Ge3 La4 La7 98.12(2) . .
Ge2 La4 La7 152.27(2) 3_665 .
Ge1 La4 La7 54.089(18) 2_655 .
Ge4 La4 La7 98.327(19) 2_655 .
La1 La4 La7 107.197(15) 1_655 .
La2 La4 La7 151.886(16) 1_655 .
Co2 La4 La5 144.72(3) 2_655 .
Ge2 La4 La5 52.316(18) . .
Ge3 La4 La5 51.46(2) . .
Ge2 La4 La5 97.17(2) 3_665 .
Ge1 La4 La5 100.24(2) 2_655 .
Ge4 La4 La5 154.68(2) 2_655 .
La1 La4 La5 148.741(17) 1_655 .
La2 La4 La5 105.294(14) 1_655 .
La7 La4 La5 67.254(12) . .
Co2 La4 La6 89.35(3) 2_655 2_655
Ge2 La4 La6 51.284(18) . 2_655
Ge3 La4 La6 155.04(2) . 2_655
Ge2 La4 La6 94.86(2) 3_665 2_655
Ge1 La4 La6 100.11(2) 2_655 2_655
Ge4 La4 La6 51.085(19) 2_655 2_655
La1 La4 La6 102.303(14) 1_655 2_655
La2 La4 La6 138.136(15) 1_655 2_655
La7 La4 La6 68.538(12) . 2_655
La5 La4 La6 103.599(16) . 2_655
Co2 La4 La4 88.27(3) 2_655 3_665
Ge2 La4 La4 51.260(19) . 3_665
Ge3 La4 La4 98.98(2) . 3_665
Ge2 La4 La4 48.697(19) 3_665 3_665
Ge1 La4 La4 157.59(3) 2_655 3_665
Ge4 La4 La4 96.75(2) 2_655 3_665
La1 La4 La4 139.636(19) 1_655 3_665
La2 La4 La4 97.976(16) 1_655 3_665
La7 La4 La4 103.577(18) . 3_665
La5 La4 La4 68.441(14) . 3_665
La6 La4 La4 65.801(14) 2_655 3_665
Co2 La5 Ge4 108.44(3) 4_565 .
Co2 La5 Ge3 131.08(3) 4_565 .
Ge4 La5 Ge3 105.20(3) . .
Co2 La5 Ge2 48.22(3) 4_565 .
Ge4 La5 Ge2 87.18(2) . .
Ge3 La5 Ge2 100.35(2) . .
Co2 La5 Ge1 108.51(3) 4_565 .
Ge4 La5 Ge1 87.22(2) . .
Ge3 La5 Ge1 107.58(2) . .
Ge2 La5 Ge1 152.01(3) . .
Co2 La5 Ge4 48.89(3) 4_565 4_565
Ge4 La5 Ge4 151.68(4) . 4_565
Ge3 La5 Ge4 103.07(3) . 4_565
Ge2 La5 Ge4 86.19(2) . 4_565
Ge1 La5 Ge4 85.87(2) . 4_565
Co2 La5 La3 51.30(2) 4_565 4_565
Ge4 La5 La3 100.43(2) . 4_565
Ge3 La5 La3 149.64(2) . 4_565
Ge2 La5 La3 96.87(2) . 4_565
Ge1 La5 La3 57.375(19) . 4_565
Ge4 La5 La3 53.264(19) 4_565 4_565
Co2 La5 La2 49.51(2) 4_565 .
Ge4 La5 La2 58.961(19) . .
Ge3 La5 La2 144.82(2) . .
Ge2 La5 La2 51.405(18) . .
Ge1 La5 La2 102.96(2) . .
Ge4 La5 La2 96.05(2) 4_565 .
La3 La5 La2 63.975(13) 4_565 .
Co2 La5 La7 145.91(3) 4_565 2_645
Ge4 La5 La7 100.58(2) . 2_645
Ge3 La5 La7 52.907(17) . 2_645
Ge2 La5 La7 153.21(2) . 2_645
Ge1 La5 La7 54.675(19) . 2_645
Ge4 La5 La7 97.669(19) 4_565 2_645
La3 La5 La7 106.705(14) 4_565 2_645
La2 La5 La7 152.520(15) . 2_645
Co2 La5 La6 143.21(3) 4_565 .
Ge4 La5 La6 52.35(2) . .
Ge3 La5 La6 52.847(18) . .
Ge2 La5 La6 96.16(2) . .
Ge1 La5 La6 101.95(2) . .
Ge4 La5 La6 155.88(2) 4_565 .
La3 La5 La6 149.010(16) 4_565 .
La2 La5 La6 104.187(14) . .
La7 La5 La6 69.892(13) 2_645 .
Co2 La5 La6 90.43(2) 4_565 4_565
Ge4 La5 La6 156.48(2) . 4_565
Ge3 La5 La6 51.307(18) . 4_565
Ge2 La5 La6 95.711(19) . 4_565
Ge1 La5 La6 100.263(19) . 4_565
Ge4 La5 La6 51.769(19) 4_565 4_565
La3 La5 La6 102.369(14) 4_565 4_565
La2 La5 La6 138.375(15) . 4_565
La7 La5 La6 67.305(12) 2_645 4_565
La6 La5 La6 104.148(16) . 4_565
Co2 La5 La4 89.05(2) 4_565 .
Ge4 La5 La4 98.72(2) . .
Ge3 La5 La4 51.191(17) . .
Ge2 La5 La4 49.164(18) . .
Ge1 La5 La4 158.76(2) . .
Ge4 La5 La4 97.603(19) 4_565 .
La3 La5 La4 139.736(16) 4_565 .
La2 La5 La4 97.524(13) . .
La7 La5 La4 104.094(16) 2_645 .
La6 La5 La4 67.146(12) . .
La6 La5 La4 66.852(12) 4_565 .
Co1 La6 Ge3 110.05(3) 2_645 4_566
Co1 La6 Ge2 48.01(3) 2_645 2_645
Ge3 La6 Ge2 88.40(2) 4_566 2_645
Co1 La6 Ge4 130.79(3) 2_645 .
Ge3 La6 Ge4 104.44(3) 4_566 .
Ge2 La6 Ge4 100.64(2) 2_645 .
Co1 La6 Ge3 48.34(3) 2_645 .
Ge3 La6 Ge3 152.31(4) 4_566 .
Ge2 La6 Ge3 85.84(2) 2_645 .
Ge4 La6 Ge3 103.24(3) . .
Co1 La6 Ge1 108.54(3) 2_645 2_655
Ge3 La6 Ge1 86.45(2) 4_566 2_655
Ge2 La6 Ge1 151.72(3) 2_645 2_655
Ge4 La6 Ge1 107.58(2) . 2_655
Ge3 La6 Ge1 85.94(2) . 2_655
Co1 La6 La3 51.63(2) 2_645 1_655
Ge3 La6 La3 100.82(2) 4_566 1_655
Ge2 La6 La3 96.82(2) 2_645 1_655
Ge4 La6 La3 149.52(2) . 1_655
Ge3 La6 La3 53.245(19) . 1_655
Ge1 La6 La3 57.108(18) 2_655 1_655
Co1 La6 La7 146.83(3) 2_645 .
Ge3 La6 La7 98.24(2) 4_566 .
Ge2 La6 La7 153.14(2) 2_645 .
Ge4 La6 La7 52.507(17) . .
Ge3 La6 La7 99.06(2) . .
Ge1 La6 La7 55.086(18) 2_655 .
La3 La6 La7 107.309(14) 1_655 .
Co1 La6 La2 49.96(2) 2_645 4_666
Ge3 La6 La2 60.132(19) 4_566 4_666
Ge2 La6 La2 51.800(19) 2_645 4_666
Ge4 La6 La2 145.41(2) . 4_666
Ge3 La6 La2 95.73(2) . 4_666
Ge1 La6 La2 102.33(2) 2_655 4_666
La3 La6 La2 63.626(13) 1_655 4_666
La7 La6 La2 151.602(16) . 4_666
Co1 La6 La5 89.55(3) 2_645 .
Ge3 La6 La5 155.94(2) 4_566 .
Ge2 La6 La5 95.16(2) 2_645 .
Ge4 La6 La5 51.512(18) . .
Ge3 La6 La5 51.73(2) . .
Ge1 La6 La5 100.79(2) 2_655 .
La3 La6 La5 102.364(14) 1_655 .
La7 La6 La5 68.674(12) . .
La2 La6 La5 138.065(15) 4_666 .
Co1 La6 La5 144.69(3) 2_645 4_566
Ge3 La6 La5 51.79(2) 4_566 4_566
Ge2 La6 La5 97.755(19) 2_645 4_566
Ge4 La6 La5 52.647(18) . 4_566
Ge3 La6 La5 155.89(2) . 4_566
Ge1 La6 La5 100.737(19) 2_655 4_566
La3 La6 La5 148.307(16) 1_655 4_566
La7 La6 La5 67.500(12) . 4_566
La2 La6 La5 105.259(14) 4_666 4_566
La5 La6 La5 104.159(16) . 4_566
Co1 La6 La4 88.21(3) 2_645 2_645
Ge3 La6 La4 99.34(2) 4_566 2_645
Ge2 La6 La4 48.825(19) 2_645 2_645
Ge4 La6 La4 51.813(17) . 2_645
Ge3 La6 La4 97.11(2) . 2_645
Ge1 La6 La4 159.35(2) 2_655 2_645
La3 La6 La4 139.269(16) 1_655 2_645
La7 La6 La4 104.320(16) . 2_645
La2 La6 La4 97.695(13) 4_666 2_645
La5 La6 La4 66.447(12) . 2_645
La5 La6 La4 68.779(12) 4_566 2_645
Co1 La7 Ge4 107.62(3) . .
Co1 La7 Ge2 47.80(3) . .
Ge4 La7 Ge2 87.05(2) . .
Co1 La7 Ge3 48.39(3) . 2_655
Ge4 La7 Ge3 150.19(3) . 2_655
Ge2 La7 Ge3 85.60(2) . 2_655
Co1 La7 Ge1 107.22(3) . 4_566
Ge4 La7 Ge1 86.58(2) . 4_566
Ge2 La7 Ge1 150.09(3) . 4_566
Ge3 La7 Ge1 85.55(2) 2_655 4_566
Co1 La7 Ge1 131.29(3) . 2_655
Ge4 La7 Ge1 105.90(2) . 2_655
Ge2 La7 Ge1 100.76(2) . 2_655
Ge3 La7 Ge1 103.85(2) 2_655 2_655
Ge1 La7 Ge1 109.09(2) 4_566 2_655
Co1 La7 La1 50.96(2) . .
Ge4 La7 La1 99.36(2) . .
Ge2 La7 La1 96.04(2) . .
Ge3 La7 La1 52.937(19) 2_655 .
Ge1 La7 La1 56.388(19) 4_566 .
Ge1 La7 La1 150.19(2) 2_655 .
Co1 La7 La7 145.95(3) . 3_666
Ge4 La7 La7 100.90(2) . 3_666
Ge2 La7 La7 154.02(3) . 3_666
Ge3 La7 La7 98.26(2) 2_655 3_666
Ge1 La7 La7 55.78(2) 4_566 3_666
Ge1 La7 La7 53.312(19) 2_655 3_666
La1 La7 La7 106.823(18) . 3_666
Co1 La7 La6 144.07(3) . .
Ge4 La7 La6 53.01(2) . .
Ge2 La7 La6 97.56(2) . .
Ge3 La7 La6 156.75(2) 2_655 .
Ge1 La7 La6 101.75(2) 4_566 .
Ge1 La7 La6 52.900(17) 2_655 .
La1 La7 La6 148.205(16) . .
La7 La7 La6 69.211(15) 3_666 .
Co1 La7 La5 89.80(3) . 2_655
Ge4 La7 La5 157.76(2) . 2_655
Ge2 La7 La5 95.11(2) . 2_655
Ge3 La7 La5 51.93(2) 2_655 2_655
Ge1 La7 La5 101.68(2) 4_566 2_655
Ge1 La7 La5 51.928(17) 2_655 2_655
La1 La7 La5 102.407(14) . 2_655
La7 La7 La5 68.423(15) 3_666 2_655
La6 La7 La5 104.825(16) . 2_655
Co1 La7 La2 49.19(2) . .
Ge4 La7 La2 58.440(19) . .
Ge2 La7 La2 51.049(18) . .
Ge3 La7 La2 95.19(2) 2_655 .
Ge1 La7 La2 101.53(2) 4_566 .
Ge1 La7 La2 144.84(2) 2_655 .
La1 La7 La2 63.382(12) . .
La7 La7 La2 152.24(2) 3_666 .
La6 La7 La2 104.736(14) . .
La5 La7 La2 137.402(16) 2_655 .
Co1 La7 La4 89.12(2) . .
Ge4 La7 La4 98.71(2) . .
Ge2 La7 La4 49.325(19) . .
Ge3 La7 La4 98.22(2) 2_655 .
Ge1 La7 La4 160.54(2) 4_566 .
Ge1 La7 La4 51.457(18) 2_655 .
La1 La7 La4 139.607(16) . .
La7 La7 La4 104.768(19) 3_666 .
La6 La7 La4 67.876(12) . .
La5 La7 La4 67.082(12) 2_655 .
La2 La7 La4 97.148(14) . .
La5 Ge1 La4 85.16(2) . 2_645
La5 Ge1 La7 84.69(2) . 4_565
La4 Ge1 La7 145.36(3) 2_645 4_565
La5 Ge1 La6 145.41(3) . 2_645
La4 Ge1 La6 85.19(2) 2_645 2_645
La7 Ge1 La6 84.65(2) 4_565 2_645
La5 Ge1 La1 128.70(3) . 4_565
La4 Ge1 La1 139.41(3) 2_645 4_565
La7 Ge1 La1 69.15(2) 4_565 4_565
La6 Ge1 La1 76.85(2) 2_645 4_565
La5 Ge1 La7 73.40(2) . 2_645
La4 Ge1 La7 74.45(2) 2_645 2_645
La7 Ge1 La7 70.91(2) 4_565 2_645
La6 Ge1 La7 72.02(2) 2_645 2_645
La1 Ge1 La7 130.85(3) 4_565 2_645
La5 Ge1 La3 68.29(2) . 4_565
La4 Ge1 La3 127.82(3) 2_645 4_565
La7 Ge1 La3 77.88(2) 4_565 4_565
La6 Ge1 La3 140.22(3) 2_645 4_565
La1 Ge1 La3 63.59(2) 4_565 4_565
La7 Ge1 La3 132.12(3) 2_645 4_565
La5 Ge1 La3 139.98(3) . 2_545
La4 Ge1 La3 76.03(2) 2_645 2_545
La7 Ge1 La3 129.38(3) 4_565 2_545
La6 Ge1 La3 68.351(19) 2_645 2_545
La1 Ge1 La3 63.572(19) 4_565 2_545
La7 Ge1 La3 131.85(3) 2_645 2_545
La3 Ge1 La3 96.03(3) 4_565 2_545
La5 Ge1 La1 77.21(2) . 2_545
La4 Ge1 La1 67.65(2) 2_645 2_545
La7 Ge1 La1 140.81(3) 4_565 2_545
La6 Ge1 La1 128.39(3) 2_645 2_545
La1 Ge1 La1 95.79(3) 4_565 2_545
La7 Ge1 La1 133.36(3) 2_645 2_545
La3 Ge1 La1 63.194(19) 4_565 2_545
La3 Ge1 La1 63.043(19) 2_545 2_545
Co1 Ge2 Co2 112.93(5) . 4_565
Co1 Ge2 La4 123.92(4) . .
Co2 Ge2 La4 123.13(4) 4_565 .
Co1 Ge2 La2 62.97(3) . .
Co2 Ge2 La2 62.59(3) 4_565 .
La4 Ge2 La2 144.58(3) . .
Co1 Ge2 La2 63.24(3) . 3_565
Co2 Ge2 La2 63.03(3) 4_565 3_565
La4 Ge2 La2 146.20(3) . 3_565
La2 Ge2 La2 69.21(2) . 3_565
Co1 Ge2 La6 62.56(3) . 2_655
Co2 Ge2 La6 132.69(4) 4_565 2_655
La4 Ge2 La6 79.89(2) . 2_655
La2 Ge2 La6 124.02(3) . 2_655
La2 Ge2 La6 75.97(2) 3_565 2_655
Co1 Ge2 La4 132.49(4) . 3_665
Co2 Ge2 La4 61.85(3) 4_565 3_665
La4 Ge2 La4 80.04(2) . 3_665
La2 Ge2 La4 122.93(3) . 3_665
La2 Ge2 La4 75.27(2) 3_565 3_665
La6 Ge2 La4 86.57(2) 2_655 3_665
Co1 Ge2 La7 62.28(3) . .
Co2 Ge2 La7 132.50(4) 4_565 .
La4 Ge2 La7 78.36(2) . .
La2 Ge2 La7 76.44(2) . .
La2 Ge2 La7 124.19(3) 3_565 .
La6 Ge2 La7 89.44(2) 2_655 .
La4 Ge2 La7 158.40(3) 3_665 .
Co1 Ge2 La5 132.13(4) . .
Co2 Ge2 La5 61.70(3) 4_565 .
La4 Ge2 La5 78.52(2) . .
La2 Ge2 La5 75.52(2) . .
La2 Ge2 La5 123.34(3) 3_565 .
La6 Ge2 La5 158.41(3) 2_655 .
La4 Ge2 La5 89.38(2) 3_665 .
La7 Ge2 La5 86.56(2) . .
Co1 Ge3 La1 61.81(3) 2_645 2_645
Co1 Ge3 La3 62.25(3) 2_645 1_655
La1 Ge3 La3 77.20(2) 2_645 1_655
Co1 Ge3 La6 135.75(4) 2_645 4_565
La1 Ge3 La6 80.65(2) 2_645 4_565
La3 Ge3 La6 133.70(3) 1_655 4_565
Co1 Ge3 La4 135.49(4) 2_645 .
La1 Ge3 La4 133.24(3) 2_645 .
La3 Ge3 La4 79.64(2) 1_655 .
La6 Ge3 La4 87.04(2) 4_565 .
Co1 Ge3 La5 117.64(4) 2_645 .
La1 Ge3 La5 140.75(3) 2_645 .
La3 Ge3 La5 140.21(3) 1_655 .
La6 Ge3 La5 76.90(2) 4_565 .
La4 Ge3 La5 77.34(2) . .
Co1 Ge3 La7 61.51(3) 2_645 2_645
La1 Ge3 La7 71.47(2) 2_645 2_645
La3 Ge3 La7 123.36(3) 1_655 2_645
La6 Ge3 La7 85.91(2) 4_565 2_645
La4 Ge3 La7 152.49(3) . 2_645
La5 Ge3 La7 75.17(2) . 2_645
Co1 Ge3 La6 61.35(3) 2_645 .
La1 Ge3 La6 122.68(3) 2_645 .
La3 Ge3 La6 70.96(2) 1_655 .
La6 Ge3 La6 152.31(4) 4_565 .
La4 Ge3 La6 85.98(2) . .
La5 Ge3 La6 75.42(2) . .
La7 Ge3 La6 88.03(2) 2_645 .
Co2 Ge4 La3 61.38(3) . .
Co2 Ge4 La1 61.80(3) . 2_545
La3 Ge4 La1 77.13(2) . 2_545
Co2 Ge4 La5 135.82(4) . .
La3 Ge4 La5 135.20(3) . .
La1 Ge4 La5 81.09(2) 2_545 .
Co2 Ge4 La7 135.53(4) . .
La3 Ge4 La7 81.70(2) . .
La1 Ge4 La7 135.86(3) 2_545 .
La5 Ge4 La7 87.63(2) . .
Co2 Ge4 La6 118.06(4) . .
La3 Ge4 La6 139.85(3) . .
La1 Ge4 La6 141.11(3) 2_545 .
La5 Ge4 La6 76.14(2) . .
La7 Ge4 La6 74.48(2) . .
Co2 Ge4 La4 60.68(3) . 2_645
La3 Ge4 La4 121.56(3) . 2_645
La1 Ge4 La4 70.03(2) 2_545 2_645
La5 Ge4 La4 85.62(2) . 2_645
La7 Ge4 La4 151.58(3) . 2_645
La6 Ge4 La4 77.10(2) . 2_645
Co2 Ge4 La5 60.81(3) . 4_566
La3 Ge4 La5 70.50(2) . 4_566
La1 Ge4 La5 122.19(3) 2_545 4_566
La5 Ge4 La5 151.72(4) . 4_566
La7 Ge4 La5 85.04(2) . 4_566
La6 Ge4 La5 75.58(2) . 4_566
La4 Ge4 La5 87.95(2) 2_645 4_566
Co2 Ge4 La2 109.25(4) . .
La3 Ge4 La2 64.57(2) . .
La1 Ge4 La2 64.63(2) 2_545 .
La5 Ge4 La2 70.76(2) . .
La7 Ge4 La2 71.34(2) . .
La6 Ge4 La2 132.67(3) . .
La4 Ge4 La2 131.19(3) 2_645 .
La5 Ge4 La2 131.38(3) 4_566 .
Co2 Co1 Ge2 123.52(6) 2 .
Co2 Co1 Ge3 118.29(5) 2 2_655
Ge2 Co1 Ge3 118.18(5) . 2_655
Co2 Co1 La1 66.74(4) 2 .
Ge2 Co1 La1 139.52(5) . .
Ge3 Co1 La1 68.36(3) 2_655 .
Co2 Co1 La3 65.63(4) 2 2
Ge2 Co1 La3 138.42(5) . 2
Ge3 Co1 La3 68.22(3) 2_655 2
La1 Co1 La3 82.03(3) . 2
Co2 Co1 La2 67.29(4) 2 .
Ge2 Co1 La2 68.54(3) . .
Ge3 Co1 La2 144.10(5) 2_655 .
La1 Co1 La2 84.59(3) . .
La3 Co1 La2 132.61(4) 2 .
Co2 Co1 La6 130.63(6) 2 2_655
Ge2 Co1 La6 69.43(3) . 2_655
Ge3 Co1 La6 70.31(3) 2_655 2_655
La1 Co1 La6 137.98(4) . 2_655
La3 Co1 La6 76.06(3) 2 2_655
La2 Co1 La6 135.96(4) . 2_655
Co2 Co1 La7 133.06(5) 2 .
Ge2 Co1 La7 69.93(4) . .
Ge3 Co1 La7 70.11(4) 2_655 .
La1 Co1 La7 76.72(3) . .
La3 Co1 La7 137.78(4) 2 .
La2 Co1 La7 81.31(3) . .
La6 Co1 La7 96.23(4) 2_655 .
Co2 Co1 La2 65.91(4) 2 3_565
Ge2 Co1 La2 68.69(3) . 3_565
Ge3 Co1 La2 143.13(5) 2_655 3_565
La1 Co1 La2 132.34(4) . 3_565
La3 Co1 La2 83.60(3) 2 3_565
La2 Co1 La2 72.73(3) . 3_565
La6 Co1 La2 80.43(3) 2_655 3_565
La7 Co1 La2 136.82(4) . 3_565
Co1 Co2 Ge2 123.52(6) 2_545 4_566
Co1 Co2 Ge4 118.38(6) 2_545 .
Ge2 Co2 Ge4 118.07(5) 4_566 .
Co1 Co2 La3 67.04(4) 2_545 .
Ge2 Co2 La3 139.42(5) 4_566 .
Ge4 Co2 La3 68.20(3) . .
Co1 Co2 La1 65.93(4) 2_545 2_545
Ge2 Co2 La1 138.27(5) 4_566 2_545
Ge4 Co2 La1 68.08(3) . 2_545
La3 Co2 La1 82.26(3) . 2_545
Co1 Co2 La2 67.47(4) 2_545 4_566
Ge2 Co2 La2 68.43(3) 4_566 4_566
Ge4 Co2 La2 144.02(5) . 4_566
La3 Co2 La2 84.76(3) . 4_566
La1 Co2 La2 133.08(4) 2_545 4_566
Co1 Co2 La4 130.27(6) 2_545 2_645
Ge2 Co2 La4 69.63(3) 4_566 2_645
Ge4 Co2 La4 70.31(3) . 2_645
La3 Co2 La4 137.78(4) . 2_645
La1 Co2 La4 75.47(3) 2_545 2_645
La2 Co2 La4 136.01(4) 4_566 2_645
Co1 Co2 La5 132.58(5) 2_545 4_566
Ge2 Co2 La5 70.08(4) 4_566 4_566
Ge4 Co2 La5 70.30(3) . 4_566
La3 Co2 La5 76.15(3) . 4_566
La1 Co2 La5 137.79(4) 2_545 4_566
La2 Co2 La5 80.75(3) 4_566 4_566
La4 Co2 La5 97.07(4) 2_645 4_566
Co1 Co2 La2 66.14(4) 2_545 2_545
Ge2 Co2 La2 68.47(3) 4_566 2_545
Ge4 Co2 La2 143.11(5) . 2_545
La3 Co2 La2 132.87(4) . 2_545
La1 Co2 La2 83.82(3) 2_545 2_545
La2 Co2 La2 72.86(3) 4_566 2_545
La4 Co2 La2 80.07(3) 2_645 2_545
La5 Co2 La2 136.65(4) 4_566 2_545

loop_
_geom_bond_atom_site_label_1
_geom_bond_atom_site_label_2
_geom_bond_distance
_geom_bond_site_symmetry_2
La1 Co1 2.9804(12) .
La1 Co2 2.9990(12) 2
La1 Ge3 3.1433(10) 2_655
La1 Ge4 3.1570(10) 2
La1 Ge1 3.3284(10) 4_566
La1 Ge1 3.3726(10) 2
La1 La3 3.5212(6) .
La1 La3 3.5244(6) 3_566
La1 La2 3.6013(6) 2
La1 La4 3.6817(7) 1_455
La1 La7 3.7348(7) .
La1 La3 3.9289(6) 2
La2 Co2 3.0152(12) 4_565
La2 Co1 3.0234(12) .
La2 Co2 3.0495(12) 2
La2 Co1 3.0506(12) 3_565
La2 Ge2 3.1588(10) .
La2 Ge2 3.1829(10) 3_565
La2 Ge4 3.5512(10) .
La2 La3 3.5935(6) .
La2 La1 3.6013(6) 2_545
La2 La2 3.6014(8) 3_565
La2 La4 3.9021(6) 1_455
La2 La5 3.9133(6) .
La3 Co2 2.9741(12) .
La3 Co1 3.0064(13) 2_545
La3 Ge4 3.1456(10) .
La3 Ge3 3.1545(10) 1_455
La3 Ge1 3.3541(10) 4_566
La3 Ge1 3.3623(10) 2
La3 La1 3.5244(6) 3_566
La3 La5 3.7000(7) 4_566
La3 La6 3.7218(7) 1_455
La3 La1 3.9290(6) 2_545
La4 Co2 3.0163(12) 2_655
La4 Ge2 3.0887(10) .
La4 Ge3 3.1952(9) .
La4 Ge2 3.2070(10) 3_665
La4 Ge1 3.2382(10) 2_655
La4 Ge4 3.2573(9) 2_655
La4 La1 3.6816(7) 1_655
La4 La2 3.9021(6) 1_655
La4 La7 3.9887(7) .
La4 La5 4.0008(7) .
La4 La6 4.0397(7) 2_655
La4 La4 4.0495(9) 3_665
La5 Co2 3.0257(13) 4_565
La5 Ge4 3.1878(9) .
La5 Ge3 3.2074(11) .
La5 Ge2 3.2308(9) .
La5 Ge1 3.2355(9) .
La5 Ge4 3.2630(10) 4_565
La5 La3 3.7000(7) 4_565
La5 La7 3.9386(6) 2_645
La5 La6 3.9539(7) .
La5 La6 3.9757(7) 4_565
La6 Co1 3.0350(12) 2_645
La6 Ge3 3.1859(10) 4_566
La6 Ge2 3.2017(9) 2_645
La6 Ge4 3.2245(11) .
La6 Ge3 3.2562(9) .
La6 Ge1 3.2616(9) 2_655
La6 La3 3.7218(7) 1_655
La6 La7 3.8895(7) .
La6 La2 3.9293(7) 4_666
La6 La5 3.9756(7) 4_566
La6 La4 4.0397(7) 2_645
La7 Co1 3.0375(13) .
La7 Ge4 3.2028(9) .
La7 Ge2 3.2230(10) .
La7 Ge3 3.2500(9) 2_655
La7 Ge1 3.2521(10) 4_566
La7 Ge1 3.3533(10) 2_655
La7 La7 3.8326(9) 3_666
La7 La5 3.9386(6) 2_655
Ge1 La4 3.2383(10) 2_645
Ge1 La7 3.2521(10) 4_565
Ge1 La6 3.2615(9) 2_645
Ge1 La1 3.3284(10) 4_565
Ge1 La7 3.3532(10) 2_645
Ge1 La3 3.3541(10) 4_565
Ge1 La3 3.3624(10) 2_545
Ge1 La1 3.3726(10) 2_545
Ge2 Co1 2.5420(14) .
Ge2 Co2 2.5626(15) 4_565
Ge2 La2 3.1829(10) 3_565
Ge2 La6 3.2017(9) 2_655
Ge2 La4 3.2069(10) 3_665
Ge3 Co1 2.5840(14) 2_645
Ge3 La1 3.1433(10) 2_645
Ge3 La3 3.1545(10) 1_655
Ge3 La6 3.1859(10) 4_565
Ge3 La7 3.2499(9) 2_645
Ge4 Co2 2.6113(14) .
Ge4 La1 3.1571(10) 2_545
Ge4 La4 3.2574(9) 2_645
Ge4 La5 3.2630(10) 4_566
Co1 Co2 2.4005(17) 2
Co1 Ge3 2.5840(14) 2_655
Co1 La3 3.0063(12) 2
Co1 La6 3.0350(12) 2_655
Co1 La2 3.0506(12) 3_565
Co2 Co1 2.4005(17) 2_545
Co2 Ge2 2.5626(15) 4_566
Co2 La1 2.9990(12) 2_545
Co2 La2 3.0152(12) 4_566
Co2 La4 3.0163(12) 2_645
Co2 La5 3.0256(13) 4_566
Co2 La2 3.0495(12) 2_545
